data_7220245
loop_
_publ_author_name
'Armaghan, Mahsa'
'Lu, Wei-Yu'
'Wu, Di'
'Wei, Yao'
'Yuan, Feng-Ling'
'Weng, Ng Seik'
'MOHHAMADPOUR AMINI, MOSTAFA'
'Zhang, Wen-Hua'
'Young, David James'
'Hor, Andy'
'Lang, Jian-Ping'

_publ_section_title
;
 Isolation of first row transition metal--carboxylate zwitterions
;
_journal_name_full 'RSC Adv.'
_journal_paper_doi 10.1039/C5RA05564D
_journal_year 2015
_chemical_formula_moiety 'C14 H16 Cu N2 O8'
_chemical_formula_sum 'C14 H16 Cu N2 O8'
_chemical_formula_weight 403.83
_space_group_IT_number 61
_symmetry_cell_setting orthorhombic
_symmetry_space_group_name_Hall '-P 2ac 2ab'
_symmetry_space_group_name_H-M 'P b c a'
_atom_sites_solution_hydrogens geom
_atom_sites_solution_primary direct
_atom_sites_solution_secondary difmap
_audit_creation_method SHELXL-97
_audit_update_record
;
2014-07-10 deposited with the CCDC.
2015-05-07 downloaded from the CCDC.
;
_cell_angle_alpha 90.00
_cell_angle_beta 90.00
_cell_angle_gamma 90.00
_cell_formula_units_Z 4
_cell_length_a 6.9918(5)
_cell_length_b 13.1602(9)
_cell_length_c 17.1546(12)
_cell_measurement_reflns_used 4952
_cell_measurement_temperature 100(2)
_cell_measurement_theta_max 28.28
_cell_measurement_theta_min 2.37
_cell_volume 1578.45(19)
_computing_cell_refinement 'ApexII (Bruker, 2011)'
_computing_data_collection 'ApexII (Bruker, 2011)'
_computing_data_reduction 'ApexII (Bruker, 2011)'
_computing_molecular_graphics 'SHELXL-97 (Sheldrick, 2008)'
_computing_publication_material 'publCIF (Westrip, 2010)'
_computing_structure_refinement 'SHELXL-97 (Sheldrick, 2008)'
_computing_structure_solution 'SHELXS-97 (Sheldrick, 2008)'
_diffrn_ambient_temperature 100(2)
_diffrn_measured_fraction_theta_full 0.999
_diffrn_measured_fraction_theta_max 0.999
_diffrn_measurement_device_type 'Bruker ApexII'
_diffrn_measurement_method 'phi and omega scans'
_diffrn_radiation_monochromator graphite
_diffrn_radiation_source 'fine-focus sealed tube'
_diffrn_radiation_type MoK\a
_diffrn_radiation_wavelength 0.71073
_diffrn_reflns_av_R_equivalents 0.0296
_diffrn_reflns_av_sigmaI/netI 0.0176
_diffrn_reflns_limit_h_max 8
_diffrn_reflns_limit_h_min -9
_diffrn_reflns_limit_k_max 16
_diffrn_reflns_limit_k_min -17
_diffrn_reflns_limit_l_max 22
_diffrn_reflns_limit_l_min -22
_diffrn_reflns_number 15498
_diffrn_reflns_theta_full 27.48
_diffrn_reflns_theta_max 27.48
_diffrn_reflns_theta_min 2.37
_diffrn_standards_decay_% 0
_diffrn_standards_interval_count 0
_diffrn_standards_interval_time 0
_diffrn_standards_number 0
_exptl_absorpt_coefficient_mu 1.432
_exptl_absorpt_correction_T_max 0.8941
_exptl_absorpt_correction_T_min 0.5846
_exptl_absorpt_correction_type multi-scan
_exptl_absorpt_process_details 'SADABS, (Sheldrick 2008)'
_exptl_crystal_colour light-blue
_exptl_crystal_density_diffrn 1.699
_exptl_crystal_density_method 'not measured'
_exptl_crystal_description prism
_exptl_crystal_F_000 828
_exptl_crystal_size_max 0.42
_exptl_crystal_size_mid 0.14
_exptl_crystal_size_min 0.08
_refine_diff_density_max 0.404
_refine_diff_density_min -0.336
_refine_diff_density_rms 0.062
_refine_ls_extinction_method none
_refine_ls_goodness_of_fit_ref 1.019
_refine_ls_hydrogen_treatment mixed
_refine_ls_matrix_type full
_refine_ls_number_parameters 124
_refine_ls_number_reflns 1805
_refine_ls_number_restraints 0
_refine_ls_restrained_S_all 1.019
_refine_ls_R_factor_all 0.0324
_refine_ls_R_factor_gt 0.0247
_refine_ls_shift/su_max 0.000
_refine_ls_shift/su_mean 0.000
_refine_ls_structure_factor_coef Fsqd
_refine_ls_weighting_details 'calc w=1/[\s^2^(Fo^2^)+(0.0308P)^2^+1.2118P] where P=(Fo^2^+2Fc^2^)/3'
_refine_ls_weighting_scheme calc
_refine_ls_wR_factor_gt 0.0618
_refine_ls_wR_factor_ref 0.0651
_reflns_number_gt 1501
_reflns_number_total 1805
_reflns_threshold_expression >2sigma(I)
_cod_data_source_file c5ra05564d2.cif
_cod_data_source_block 10
_cod_original_sg_symbol_H-M Pbca
_cod_database_code 7220245

loop_
_symmetry_equiv_pos_as_xyz
'x, y, z'
'-x+1/2, -y, z+1/2'
'x+1/2, -y+1/2, -z'
'-x, y+1/2, -z+1/2'
'-x, -y, -z'
'x-1/2, y, -z-1/2'
'-x-1/2, y-1/2, z'
'x, -y-1/2, z-1/2'

loop_
_atom_site_label
_atom_site_type_symbol
_atom_site_fract_x
_atom_site_fract_y
_atom_site_fract_z
_atom_site_U_iso_or_equiv
_atom_site_adp_type
_atom_site_occupancy
_atom_site_symmetry_multiplicity
_atom_site_calc_flag
_atom_site_refinement_flags
Cu1 Cu 0.5000 0.5000 0.0000 0.01012(10) Uani 1 2 d S
O1 O 0.60340(19) 0.33383(8) -0.00724(6) 0.0151(3) Uani 1 1 d .
H1O H 0.588(3) 0.3008(15) -0.0429(12) 0.018 Uiso 1 1 d .
O1W O 0.23462(18) 0.45118(9) -0.02240(7) 0.0142(2) Uani 1 1 d .
H1W H 0.176(3) 0.4373(15) 0.0142(12) 0.017 Uiso 1 1 d .
H2W H 0.174(3) 0.4941(14) -0.0469(12) 0.017 Uiso 1 1 d .
O2 O 0.5482(2) 0.26190(9) 0.36051(7) 0.0283(3) Uani 1 1 d .
O3 O 0.50520(17) 0.42154(9) 0.40067(6) 0.0176(3) Uani 1 1 d .
N1 N 0.48763(19) 0.45184(10) 0.11073(7) 0.0113(3) Uani 1 1 d .
C1 C 0.5548(3) 0.28041(11) 0.06158(9) 0.0154(3) Uani 1 1 d .
H1A H 0.6593 0.2329 0.0754 0.018 Uiso 1 1 calc R
H1B H 0.4373 0.2401 0.0526 0.018 Uiso 1 1 calc R
C2 C 0.5225(2) 0.35375(11) 0.12755(9) 0.0110(3) Uani 1 1 d .
C3 C 0.5288(2) 0.32004(11) 0.20463(9) 0.0124(3) Uani 1 1 d .
H3 H 0.5523 0.2504 0.2156 0.015 Uiso 1 1 calc R
C4 C 0.5009(2) 0.38795(11) 0.26504(8) 0.0113(3) Uani 1 1 d .
C5 C 0.4648(2) 0.48921(11) 0.24663(10) 0.0136(3) Uani 1 1 d .
H5 H 0.4445 0.5377 0.2868 0.016 Uiso 1 1 calc R
C6 C 0.4589(3) 0.51813(12) 0.16952(10) 0.0146(3) Uani 1 1 d .
H6 H 0.4337 0.5873 0.1573 0.018 Uiso 1 1 calc R
C7 C 0.5183(2) 0.35351(12) 0.34931(9) 0.0133(3) Uani 1 1 d .

loop_
_atom_site_aniso_label
_atom_site_aniso_U_11
_atom_site_aniso_U_22
_atom_site_aniso_U_33
_atom_site_aniso_U_23
_atom_site_aniso_U_13
_atom_site_aniso_U_12
Cu1 0.01441(17) 0.01054(14) 0.00541(14) 0.00149(9) -0.00043(10) 0.00035(10)
O1 0.0260(7) 0.0135(5) 0.0058(5) -0.0020(4) 0.0018(5) 0.0008(5)
O1W 0.0155(6) 0.0164(5) 0.0109(5) 0.0042(4) 0.0000(5) -0.0003(5)
O2 0.0607(10) 0.0153(6) 0.0089(5) 0.0025(5) -0.0013(6) 0.0044(6)
O3 0.0219(7) 0.0220(6) 0.0089(5) -0.0041(4) -0.0008(5) 0.0035(5)
N1 0.0144(7) 0.0115(6) 0.0081(6) 0.0004(5) -0.0010(5) 0.0005(5)
C1 0.0275(10) 0.0110(7) 0.0077(7) -0.0004(6) 0.0008(6) 0.0000(6)
C2 0.0132(8) 0.0114(7) 0.0085(7) -0.0003(5) -0.0009(6) -0.0016(6)
C3 0.0175(9) 0.0102(6) 0.0096(7) 0.0006(6) -0.0009(6) -0.0006(6)
C4 0.0113(8) 0.0138(7) 0.0087(7) 0.0002(5) 0.0008(6) -0.0013(6)
C5 0.0186(9) 0.0137(7) 0.0086(7) -0.0024(6) 0.0010(6) 0.0022(6)
C6 0.0213(10) 0.0107(7) 0.0119(7) -0.0002(6) 0.0005(6) 0.0033(6)
C7 0.0162(9) 0.0165(7) 0.0071(7) 0.0004(6) 0.0007(6) -0.0005(6)

loop_
_atom_type_symbol
_atom_type_description
_atom_type_scat_dispersion_real
_atom_type_scat_dispersion_imag
_atom_type_scat_source
C C 0.0033 0.0016 'International Tables Vol C Tables 4.2.6.8 and 6.1.1.4'
H H 0.0000 0.0000 'International Tables Vol C Tables 4.2.6.8 and 6.1.1.4'
Cu Cu 0.3201 1.2651 'International Tables Vol C Tables 4.2.6.8 and 6.1.1.4'
N N 0.0061 0.0033 'International Tables Vol C Tables 4.2.6.8 and 6.1.1.4'
O O 0.0106 0.0060 'International Tables Vol C Tables 4.2.6.8 and 6.1.1.4'

loop_
_geom_angle_atom_site_label_1
_geom_angle_atom_site_label_2
_geom_angle_atom_site_label_3
_geom_angle
_geom_angle_site_symmetry_1
_geom_angle_site_symmetry_3
O1W Cu1 O1W 180.00(6) . 5_665
O1W Cu1 N1 92.32(5) . .
O1W Cu1 N1 87.68(5) 5_665 .
O1W Cu1 N1 87.68(5) . 5_665
O1W Cu1 N1 92.32(5) 5_665 5_665
N1 Cu1 N1 180.0 . 5_665
O1W Cu1 O1 91.38(5) . 5_665
O1W Cu1 O1 88.62(5) 5_665 5_665
N1 Cu1 O1 103.61(5) . 5_665
N1 Cu1 O1 76.40(5) 5_665 5_665
O1W Cu1 O1 88.62(5) . .
O1W Cu1 O1 91.38(5) 5_665 .
N1 Cu1 O1 76.39(5) . .
N1 Cu1 O1 103.60(5) 5_665 .
O1 Cu1 O1 180.0 5_665 .
C1 O1 Cu1 110.54(9) . .
C1 O1 H1O 110.6(15) . .
Cu1 O1 H1O 122.8(15) . .
Cu1 O1W H1W 114.5(15) . .
Cu1 O1W H2W 110.9(14) . .
H1W O1W H2W 108(2) . .
C2 N1 C6 119.17(13) . .
C2 N1 Cu1 119.94(10) . .
C6 N1 Cu1 120.71(11) . .
O1 C1 C2 110.17(12) . .
O1 C1 H1A 109.6 . .
C2 C1 H1A 109.6 . .
O1 C1 H1B 109.6 . .
C2 C1 H1B 109.6 . .
H1A C1 H1B 108.1 . .
N1 C2 C3 120.94(14) . .
N1 C2 C1 118.78(13) . .
C3 C2 C1 120.27(14) . .
C4 C3 C2 120.03(14) . .
C4 C3 H3 120.0 . .
C2 C3 H3 120.0 . .
C3 C4 C5 118.30(14) . .
C3 C4 C7 120.60(14) . .
C5 C4 C7 121.04(14) . .
C6 C5 C4 119.20(14) . .
C6 C5 H5 120.4 . .
C4 C5 H5 120.4 . .
N1 C6 C5 122.35(14) . .
N1 C6 H6 118.8 . .
C5 C6 H6 118.8 . .
O2 C7 O3 126.56(15) . .
O2 C7 C4 116.83(14) . .
O3 C7 C4 116.59(14) . .

loop_
_geom_bond_atom_site_label_1
_geom_bond_atom_site_label_2
_geom_bond_distance
_geom_bond_site_symmetry_2
Cu1 O1W 2.0008(13) .
Cu1 O1W 2.0008(13) 5_665
Cu1 N1 2.0043(13) .
Cu1 N1 2.0043(13) 5_665
Cu1 O1 2.3065(11) 5_665
Cu1 O1 2.3066(11) .
O1 C1 1.4154(18) .
O1 H1O 0.76(2) .
O1W H1W 0.77(2) .
O1W H2W 0.82(2) .
O2 C7 1.239(2) .
O3 C7 1.2595(19) .
N1 C2 1.3450(19) .
N1 C6 1.349(2) .
C1 C2 1.505(2) .
C1 H1A 0.9900 .
C1 H1B 0.9900 .
C2 C3 1.395(2) .
C3 C4 1.382(2) .
C3 H3 0.9500 .
C4 C5 1.393(2) .
C4 C7 1.520(2) .
C5 C6 1.377(2) .
C5 H5 0.9500 .
C6 H6 0.9500 .
